data_4121365
loop_
_publ_author_name
'Javier Carreras'
'Gopinadhanpillai Gopakumar'
'Liangu Gu'
'Ana Gimeno'
'Pawel Linowski'
'Jekaterina Petu\<skova'
'Walter Thiel'
'Manuel Alcarazo'

_publ_section_title
;
 Polycationic Ligands in Gold Catalysis: Synthesis and Applications of
 Extremely \p-Acidic Catalysts
;
_journal_name_full 'Journal of the American Chemical Society'
_journal_page_first 18815
_journal_page_last 18823
_journal_paper_doi 10.1021/ja411146x
_journal_volume 135
_journal_year 2013
_chemical_compound_source dichloromethane/diethylether
_chemical_formula_moiety 'C36 H61 N4 P, 2(B F4)'
_chemical_formula_sum 'C36 H61 B2 F8 N4 P'
_chemical_formula_weight 754.48
_chemical_name_systematic
;
 PTA-PB-166-03_7279
;
_space_group_IT_number 60
_symmetry_cell_setting orthorhombic
_symmetry_Int_Tables_number 60
_symmetry_space_group_name_Hall '-P 2n 2ab'
_symmetry_space_group_name_H-M 'P b c n'
_atom_sites_solution_hydrogens geom
_atom_sites_solution_primary direct
_atom_sites_solution_secondary difmap
_audit_block_code PTA-PB-166-03
_audit_creation_date 2011-03-10
_cell_angle_alpha 90.00
_cell_angle_beta 90.00
_cell_angle_gamma 90.00
_cell_formula_units_Z 8
_cell_length_a 45.8483(14)
_cell_length_b 11.6679(3)
_cell_length_c 15.3567(5)
_cell_measurement_reflns_used 9919
_cell_measurement_temperature 100
_cell_measurement_theta_max 64.3646
_cell_measurement_theta_min 3.8565
_cell_volume 8215.1(4)
_computing_cell_refinement 'SAINT software (Bruker AXS, 2004)'
_computing_data_collection 'PROTEUM2 (Bruker AXS, 2008)'
_computing_data_reduction 'SAINT software (Bruker AXS, 2004)'
_computing_molecular_graphics 'DIAMOND (Crystal Impact GbR, 2005)'
_computing_structure_refinement 'SHELXL-97 (G. M. Sheldrick, 2008)'
_computing_structure_solution 'SHELXS-97 (G. M. Sheldrick, 2008)'
_diffrn_ambient_temperature 100
_diffrn_detector_area_resol_mean 66.67
_diffrn_measured_fraction_theta_full 0.990
_diffrn_measured_fraction_theta_max 0.990
_diffrn_measurement_device_type 'Bruker AXS X8 Proteum'
_diffrn_measurement_method 'CCD \f- and \w-scans'
_diffrn_radiation_monochromator 'focusing multilayer optic'
_diffrn_radiation_source '0.2 x 2mm^2^ focus rotating anode'
_diffrn_radiation_type Cu-K\a
_diffrn_radiation_wavelength 1.54178
_diffrn_reflns_av_R_equivalents 0.1118
_diffrn_reflns_av_sigmaI/netI 0.0394
_diffrn_reflns_limit_h_max 54
_diffrn_reflns_limit_h_min -54
_diffrn_reflns_limit_k_max 13
_diffrn_reflns_limit_k_min -13
_diffrn_reflns_limit_l_max 18
_diffrn_reflns_limit_l_min -18
_diffrn_reflns_number 205006
_diffrn_reflns_theta_full 67.48
_diffrn_reflns_theta_max 67.48
_diffrn_reflns_theta_min 1.93
_exptl_absorpt_coefficient_mu 1.160
_exptl_absorpt_correction_T_max 0.95524
_exptl_absorpt_correction_T_min 0.50794
_exptl_absorpt_correction_type gaussian
_exptl_absorpt_process_details 'SADABS (Bruker AXS, 2008)'
_exptl_crystal_colour colourless
_exptl_crystal_density_diffrn 1.220
_exptl_crystal_description plate
_exptl_crystal_F_000 3216
_exptl_crystal_size_max 0.59
_exptl_crystal_size_mid 0.51
_exptl_crystal_size_min 0.04
_refine_diff_density_max 0.608
_refine_diff_density_min -0.429
_refine_diff_density_rms 0.077
_refine_ls_extinction_coef 0.00099(8)
_refine_ls_extinction_expression Fc^*^=kFc[1+0.001xFc^2^\l^3^/sin(2\q)]^-1/4^
_refine_ls_extinction_method SHELXL
_refine_ls_goodness_of_fit_ref 2.065
_refine_ls_hydrogen_treatment constr
_refine_ls_matrix_type full
_refine_ls_number_parameters 495
_refine_ls_number_reflns 7325
_refine_ls_number_restraints 0
_refine_ls_restrained_S_all 2.065
_refine_ls_R_factor_all 0.0895
_refine_ls_R_factor_gt 0.0794
_refine_ls_shift/su_max 0.000
_refine_ls_shift/su_mean 0.000
_refine_ls_structure_factor_coef Fsqd
_refine_ls_weighting_details 'calc w=1/[\s^2^(Fo^2^)+(0.0111P)^2^+4.8321P] where P=(Fo^2^+2Fc^2^)/3'
_refine_ls_weighting_scheme calc
_refine_ls_wR_factor_gt 0.1689
_refine_ls_wR_factor_ref 0.1718
_reflns_number_gt 6324
_reflns_number_total 7325
_reflns_threshold_expression >2sigma(I)
_cod_data_source_file ja411146x_si_007.cif
_cod_data_source_block 7279
_cod_original_sg_symbol_Hall '-p 2n 2ab'
_cod_database_code 4121365

loop_
_symmetry_equiv_pos_as_xyz
'x, y, z'
'-x+1/2, -y+1/2, z+1/2'
'-x, y, -z+1/2'
'x+1/2, -y+1/2, -z'
'-x, -y, -z'
'x-1/2, y-1/2, -z-1/2'
'x, -y, z-1/2'
'-x-1/2, y-1/2, z'

loop_
_atom_site_label
_atom_site_type_symbol
_atom_site_fract_x
_atom_site_fract_y
_atom_site_fract_z
_atom_site_U_iso_or_equiv
_atom_site_adp_type
_atom_site_occupancy
_atom_site_symmetry_multiplicity
_atom_site_calc_flag
_atom_site_refinement_flags
_atom_site_disorder_assembly
_atom_site_disorder_group
C1 C 0.06833(7) 0.2483(2) 0.0541(2) 0.0245(7) Uani 1 1 d . . .
C2 C 0.08080(7) 0.2785(3) -0.0265(2) 0.0269(7) Uani 1 1 d . . .
C3 C 0.09801(7) 0.2611(2) 0.0468(2) 0.0261(7) Uani 1 1 d . . .
C4 C 0.05169(7) 0.2018(3) 0.1987(2) 0.0323(8) Uani 1 1 d . . .
H4 H 0.0322 0.1934 0.2275 0.039 Uiso 1 1 calc R . .
C5 C 0.06772(9) 0.0893(3) 0.2110(2) 0.0419(9) Uani 1 1 d . . .
H5A H 0.0568 0.0276 0.1825 0.063 Uiso 1 1 calc R . .
H5B H 0.0695 0.0727 0.2733 0.063 Uiso 1 1 calc R . .
H5C H 0.0872 0.0950 0.1851 0.063 Uiso 1 1 calc R . .
C6 C 0.06698(8) 0.3024(3) 0.2423(2) 0.0371(8) Uani 1 1 d . . .
H6A H 0.0870 0.3084 0.2201 0.056 Uiso 1 1 calc R . .
H6B H 0.0675 0.2902 0.3054 0.056 Uiso 1 1 calc R . .
H6C H 0.0564 0.3733 0.2294 0.056 Uiso 1 1 calc R . .
C7 C 0.01558(7) 0.2343(3) 0.0730(2) 0.0333(8) Uani 1 1 d . . .
H7 H 0.0166 0.2443 0.0084 0.040 Uiso 1 1 calc R . .
C8 C -0.00132(9) 0.1246(3) 0.0906(3) 0.0459(10) Uani 1 1 d . . .
H8A H 0.0093 0.0593 0.0658 0.069 Uiso 1 1 calc R . .
H8B H -0.0207 0.1299 0.0637 0.069 Uiso 1 1 calc R . .
H8C H -0.0034 0.1140 0.1536 0.069 Uiso 1 1 calc R . .
C9 C 0.00105(8) 0.3405(3) 0.1103(2) 0.0390(8) Uani 1 1 d . . .
H9A H -0.0004 0.3332 0.1737 0.059 Uiso 1 1 calc R . .
H9B H -0.0185 0.3485 0.0855 0.059 Uiso 1 1 calc R . .
H9C H 0.0127 0.4083 0.0956 0.059 Uiso 1 1 calc R . .
C10 C 0.05387(8) 0.3021(3) -0.1627(3) 0.0416(9) Uani 1 1 d . . .
H10 H 0.0603 0.3172 -0.2239 0.050 Uiso 1 1 calc R . .
C11 C 0.03340(8) 0.3986(3) -0.1383(3) 0.0480(10) Uani 1 1 d . . .
H11A H 0.0266 0.3877 -0.0784 0.072 Uiso 1 1 calc R . .
H11B H 0.0167 0.3988 -0.1780 0.072 Uiso 1 1 calc R . .
H11C H 0.0437 0.4720 -0.1428 0.072 Uiso 1 1 calc R . .
C12 C 0.04007(9) 0.1837(3) -0.1627(3) 0.0490(10) Uani 1 1 d . . .
H12A H 0.0540 0.1278 -0.1856 0.074 Uiso 1 1 calc R . .
H12B H 0.0226 0.1844 -0.1994 0.074 Uiso 1 1 calc R . .
H12C H 0.0347 0.1627 -0.1031 0.074 Uiso 1 1 calc R . .
C13 C 0.10939(8) 0.3364(3) -0.1496(2) 0.0374(8) Uani 1 1 d . . .
H13 H 0.1241 0.3427 -0.1017 0.045 Uiso 1 1 calc R . .
C14 C 0.10761(9) 0.4506(3) -0.1934(3) 0.0485(10) Uani 1 1 d . . .
H14A H 0.0938 0.4465 -0.2419 0.073 Uiso 1 1 calc R . .
H14B H 0.1269 0.4719 -0.2156 0.073 Uiso 1 1 calc R . .
H14C H 0.1010 0.5083 -0.1514 0.073 Uiso 1 1 calc R . .
C15 C 0.11900(9) 0.2395(3) -0.2093(2) 0.0448(9) Uani 1 1 d . . .
H15A H 0.1052 0.2323 -0.2577 0.067 Uiso 1 1 calc R . .
H15B H 0.1195 0.1676 -0.1764 0.067 Uiso 1 1 calc R . .
H15C H 0.1385 0.2562 -0.2323 0.067 Uiso 1 1 calc R . .
C16 C 0.16242(7) 0.0997(2) -0.0361(2) 0.0241(7) Uani 1 1 d . . .
C17 C 0.17660(7) 0.2054(2) -0.0516(2) 0.0235(7) Uani 1 1 d . . .
C18 C 0.15388(7) 0.1971(2) 0.0085(2) 0.0252(7) Uani 1 1 d . . .
C19 C 0.13616(7) -0.0739(3) -0.0016(2) 0.0291(7) Uani 1 1 d . . .
H19 H 0.1381 -0.1565 -0.0179 0.035 Uiso 1 1 calc R . .
C20 C 0.14176(9) -0.0654(3) 0.0955(2) 0.0373(8) Uani 1 1 d . . .
H20A H 0.1622 -0.0840 0.1076 0.056 Uiso 1 1 calc R . .
H20B H 0.1291 -0.1194 0.1264 0.056 Uiso 1 1 calc R . .
H20C H 0.1376 0.0128 0.1153 0.056 Uiso 1 1 calc R . .
C21 C 0.10541(7) -0.0367(3) -0.0270(2) 0.0376(8) Uani 1 1 d . . .
H21A H 0.1024 0.0432 -0.0097 0.056 Uiso 1 1 calc R . .
H21B H 0.0911 -0.0856 0.0025 0.056 Uiso 1 1 calc R . .
H21C H 0.1030 -0.0439 -0.0902 0.056 Uiso 1 1 calc R . .
C22 C 0.17614(7) -0.0732(3) -0.1181(2) 0.0285(7) Uani 1 1 d . . .
H22 H 0.1904 -0.0177 -0.1439 0.034 Uiso 1 1 calc R . .
C23 C 0.15682(8) -0.1153(3) -0.1913(2) 0.0401(9) Uani 1 1 d . . .
H23A H 0.1434 -0.1739 -0.1689 0.060 Uiso 1 1 calc R . .
H23B H 0.1689 -0.1484 -0.2375 0.060 Uiso 1 1 calc R . .
H23C H 0.1455 -0.0510 -0.2148 0.060 Uiso 1 1 calc R . .
C24 C 0.19367(8) -0.1688(3) -0.0762(2) 0.0373(8) Uani 1 1 d . . .
H24A H 0.2044 -0.1385 -0.0260 0.056 Uiso 1 1 calc R . .
H24B H 0.2075 -0.2000 -0.1187 0.056 Uiso 1 1 calc R . .
H24C H 0.1804 -0.2297 -0.0568 0.056 Uiso 1 1 calc R . .
C25 C 0.21787(7) 0.2257(3) -0.1528(2) 0.0285(7) Uani 1 1 d . . .
H25 H 0.2307 0.2918 -0.1689 0.034 Uiso 1 1 calc R . .
C26 C 0.20341(8) 0.1856(3) -0.2361(2) 0.0331(8) Uani 1 1 d . . .
H26A H 0.1896 0.1238 -0.2228 0.050 Uiso 1 1 calc R . .
H26B H 0.2183 0.1573 -0.2765 0.050 Uiso 1 1 calc R . .
H26C H 0.1929 0.2498 -0.2629 0.050 Uiso 1 1 calc R . .
C27 C 0.23733(7) 0.1373(3) -0.1096(2) 0.0340(8) Uani 1 1 d . . .
H27A H 0.2472 0.1719 -0.0595 0.051 Uiso 1 1 calc R . .
H27B H 0.2519 0.1104 -0.1515 0.051 Uiso 1 1 calc R . .
H27C H 0.2255 0.0723 -0.0901 0.051 Uiso 1 1 calc R . .
C28 C 0.19812(7) 0.3927(2) -0.0617(2) 0.0278(7) Uani 1 1 d . . .
H28 H 0.1816 0.4084 -0.0209 0.033 Uiso 1 1 calc R . .
C29 C 0.22637(7) 0.4107(3) -0.0115(2) 0.0334(8) Uani 1 1 d . . .
H29A H 0.2273 0.3564 0.0371 0.050 Uiso 1 1 calc R . .
H29B H 0.2270 0.4892 0.0110 0.050 Uiso 1 1 calc R . .
H29C H 0.2430 0.3980 -0.0504 0.050 Uiso 1 1 calc R . .
C30 C 0.19479(8) 0.4722(3) -0.1390(2) 0.0336(8) Uani 1 1 d . . .
H30A H 0.2114 0.4625 -0.1783 0.050 Uiso 1 1 calc R . .
H30B H 0.1941 0.5517 -0.1186 0.050 Uiso 1 1 calc R . .
H30C H 0.1767 0.4538 -0.1701 0.050 Uiso 1 1 calc R . .
C31 C 0.14358(7) 0.4022(3) 0.1013(2) 0.0277(7) Uani 1 1 d . . .
C32 C 0.17055(7) 0.4267(3) 0.1390(2) 0.0317(8) Uani 1 1 d . . .
H32 H 0.1816 0.3675 0.1658 0.038 Uiso 1 1 calc R . .
C33 C 0.18119(8) 0.5384(3) 0.1371(2) 0.0370(8) Uani 1 1 d . . .
H33 H 0.1999 0.5551 0.1605 0.044 Uiso 1 1 calc R . .
C34 C 0.16448(9) 0.6252(3) 0.1008(2) 0.0420(9) Uani 1 1 d . . .
H34 H 0.1718 0.7013 0.0991 0.050 Uiso 1 1 calc R . .
C35 C 0.13731(9) 0.6017(3) 0.0675(2) 0.0394(9) Uani 1 1 d . . .
H35 H 0.1257 0.6621 0.0445 0.047 Uiso 1 1 calc R . .
C36 C 0.12673(8) 0.4904(3) 0.0671(2) 0.0311(7) Uani 1 1 d . . .
H36 H 0.1080 0.4745 0.0435 0.037 Uiso 1 1 calc R . .
N1 N 0.04615(6) 0.2244(2) 0.10539(17) 0.0273(6) Uani 1 1 d . . .
N2 N 0.08048(6) 0.3049(2) -0.10863(18) 0.0325(6) Uani 1 1 d . . .
N3 N 0.15864(6) -0.0097(2) -0.05181(16) 0.0249(6) Uani 1 1 d . . .
N4 N 0.19588(6) 0.2706(2) -0.08952(17) 0.0261(6) Uani 1 1 d . . .
P1 P 0.133136(18) 0.25164(7) 0.09939(5) 0.0256(2) Uani 1 1 d . . .
B1 B 0.05631(11) 0.3118(6) 0.5770(3) 0.0579(14) Uani 1 1 d . . .
B2A B 0.22942(16) 0.1505(8) 0.1747(5) 0.0375(19) Uiso 0.684(12) 1 d P A 1
B2B B 0.2268(3) 0.1166(14) 0.1564(11) 0.029(4) Uiso 0.316(12) 1 d P A 2
F1 F 0.07518(6) 0.2395(3) 0.62105(17) 0.0769(9) Uani 1 1 d . . .
F2 F 0.05611(7) 0.4153(3) 0.6193(2) 0.1010(11) Uani 1 1 d . . .
F3 F 0.02881(5) 0.2667(3) 0.57718(17) 0.0798(9) Uani 1 1 d . . .
F4 F 0.06616(6) 0.3225(3) 0.49233(17) 0.0911(11) Uani 1 1 d . . .
F5A F 0.22216(11) 0.2540(4) 0.2132(3) 0.0581(17) Uani 0.684(12) 1 d P A 1
F5B F 0.2068(2) 0.2097(8) 0.1604(9) 0.073(6) Uani 0.316(12) 1 d P A 2
F6A F 0.20594(10) 0.1124(7) 0.1263(3) 0.076(2) Uani 0.684(12) 1 d P A 1
F6B F 0.2145(2) 0.0333(11) 0.1057(6) 0.061(3) Uani 0.316(12) 1 d P A 2
F7 F 0.25293(5) 0.1623(2) 0.12059(15) 0.0552(6) Uani 1 1 d . . .
F8 F 0.23441(6) 0.07523(19) 0.24002(16) 0.0643(7) Uani 1 1 d . . .

loop_
_atom_site_aniso_label
_atom_site_aniso_U_11
_atom_site_aniso_U_22
_atom_site_aniso_U_33
_atom_site_aniso_U_23
_atom_site_aniso_U_13
_atom_site_aniso_U_12
C1 0.0328(17) 0.0195(14) 0.0212(16) -0.0003(12) 0.0015(13) 0.0018(12)
C2 0.0371(18) 0.0192(15) 0.0244(17) -0.0014(13) 0.0037(14) 0.0038(13)
C3 0.0348(18) 0.0206(15) 0.0228(16) 0.0020(13) 0.0034(13) 0.0004(13)
C4 0.0346(19) 0.0377(18) 0.0246(17) 0.0030(15) 0.0039(14) -0.0040(14)
C5 0.054(2) 0.037(2) 0.035(2) 0.0111(17) 0.0012(17) -0.0031(17)
C6 0.042(2) 0.047(2) 0.0224(17) -0.0044(16) 0.0007(15) -0.0028(16)
C7 0.0267(17) 0.046(2) 0.0272(18) -0.0065(15) -0.0012(14) -0.0021(14)
C8 0.042(2) 0.051(2) 0.045(2) -0.0143(19) 0.0051(18) -0.0120(18)
C9 0.035(2) 0.049(2) 0.033(2) -0.0077(17) -0.0006(16) 0.0066(16)
C10 0.047(2) 0.042(2) 0.036(2) -0.0004(17) -0.0075(17) 0.0050(17)
C11 0.038(2) 0.050(2) 0.056(3) 0.004(2) 0.0010(19) 0.0100(17)
C12 0.051(2) 0.045(2) 0.051(3) -0.0142(19) 0.0022(19) -0.0005(18)
C13 0.037(2) 0.047(2) 0.0281(19) 0.0060(16) 0.0068(15) 0.0055(16)
C14 0.045(2) 0.051(2) 0.050(2) 0.012(2) 0.0036(19) 0.0004(18)
C15 0.048(2) 0.058(2) 0.0277(19) -0.0038(18) 0.0008(17) 0.0179(19)
C16 0.0284(17) 0.0195(15) 0.0245(16) 0.0016(13) -0.0024(13) 0.0010(12)
C17 0.0274(17) 0.0188(14) 0.0242(16) 0.0057(12) -0.0008(13) 0.0003(12)
C18 0.0280(17) 0.0191(14) 0.0284(17) 0.0007(13) -0.0005(13) -0.0002(12)
C19 0.0381(19) 0.0197(15) 0.0297(18) 0.0024(13) 0.0047(14) -0.0038(13)
C20 0.056(2) 0.0262(17) 0.0292(19) 0.0044(15) 0.0040(16) -0.0022(15)
C21 0.037(2) 0.0330(18) 0.043(2) 0.0000(16) 0.0024(16) -0.0042(15)
C22 0.0388(19) 0.0208(15) 0.0260(17) -0.0047(13) 0.0036(14) 0.0007(13)
C23 0.050(2) 0.039(2) 0.032(2) -0.0130(16) -0.0013(16) -0.0016(16)
C24 0.043(2) 0.0281(17) 0.040(2) 0.0042(15) 0.0048(17) 0.0064(15)
C25 0.0312(17) 0.0248(16) 0.0294(18) -0.0009(13) 0.0063(14) 0.0019(13)
C26 0.040(2) 0.0275(17) 0.0321(19) 0.0023(14) 0.0050(15) 0.0043(14)
C27 0.0332(19) 0.0300(17) 0.039(2) -0.0012(15) 0.0014(15) 0.0047(14)
C28 0.0347(18) 0.0185(15) 0.0302(18) -0.0033(13) 0.0025(14) -0.0029(12)
C29 0.0361(19) 0.0306(17) 0.0336(19) 0.0002(15) -0.0003(15) -0.0058(14)
C30 0.041(2) 0.0221(17) 0.037(2) 0.0020(14) -0.0020(16) -0.0019(14)
C31 0.0340(18) 0.0269(16) 0.0223(16) -0.0009(13) 0.0039(14) -0.0003(13)
C32 0.0381(19) 0.0307(18) 0.0263(17) -0.0054(14) 0.0011(14) -0.0017(14)
C33 0.045(2) 0.0377(19) 0.0279(18) -0.0096(15) 0.0036(16) -0.0120(16)
C34 0.066(3) 0.0281(18) 0.0316(19) -0.0042(16) 0.0067(18) -0.0130(17)
C35 0.063(3) 0.0236(17) 0.0318(19) 0.0017(15) 0.0013(18) -0.0013(16)
C36 0.043(2) 0.0240(16) 0.0259(17) -0.0001(13) 0.0006(15) -0.0010(14)
N1 0.0289(14) 0.0303(14) 0.0228(14) 0.0003(11) 0.0012(11) -0.0012(11)
N2 0.0417(17) 0.0315(15) 0.0245(15) 0.0014(12) 0.0013(12) 0.0051(12)
N3 0.0337(14) 0.0191(13) 0.0218(13) -0.0001(11) 0.0021(11) -0.0012(10)
N4 0.0304(14) 0.0198(13) 0.0281(15) -0.0011(11) 0.0040(11) -0.0003(10)
P1 0.0308(4) 0.0210(4) 0.0249(4) 0.0012(3) 0.0015(3) 0.0009(3)
B1 0.040(3) 0.098(4) 0.035(3) -0.020(3) -0.009(2) 0.016(3)
F1 0.0585(16) 0.122(2) 0.0507(16) -0.0161(16) -0.0150(12) 0.0325(16)
F2 0.093(2) 0.097(2) 0.113(3) -0.034(2) -0.009(2) 0.0222(19)
F3 0.0478(15) 0.138(3) 0.0539(16) -0.0037(17) -0.0090(12) -0.0020(16)
F4 0.0553(17) 0.172(3) 0.0456(16) 0.0083(19) -0.0047(13) 0.0087(19)
F5A 0.061(3) 0.054(2) 0.059(3) 0.007(2) 0.010(2) 0.018(2)
F5B 0.062(7) 0.052(7) 0.105(11) 0.030(8) 0.031(7) 0.027(6)
F6A 0.051(3) 0.122(7) 0.053(3) 0.001(3) -0.019(2) -0.019(3)
F6B 0.066(6) 0.067(7) 0.050(5) -0.004(5) -0.006(4) -0.024(5)
F7 0.0460(13) 0.0624(15) 0.0571(15) -0.0076(12) 0.0078(11) 0.0037(11)
F8 0.102(2) 0.0401(13) 0.0511(15) 0.0158(11) -0.0230(14) -0.0096(12)

loop_
_atom_type_symbol
_atom_type_description
_atom_type_scat_dispersion_real
_atom_type_scat_dispersion_imag
_atom_type_scat_source
C C 0.0181 0.0091 'International Tables Vol C Tables 4.2.6.8 and 6.1.1.4'
H H 0.0000 0.0000 'International Tables Vol C Tables 4.2.6.8 and 6.1.1.4'
B B 0.0090 0.0039 'International Tables Vol C Tables 4.2.6.8 and 6.1.1.4'
N N 0.0311 0.0180 'International Tables Vol C Tables 4.2.6.8 and 6.1.1.4'
F F 0.0727 0.0534 'International Tables Vol C Tables 4.2.6.8 and 6.1.1.4'
P P 0.2955 0.4335 'International Tables Vol C Tables 4.2.6.8 and 6.1.1.4'

loop_
_exptl_crystal_face_index_h
_exptl_crystal_face_index_k
_exptl_crystal_face_index_l
_exptl_crystal_face_perp_dist
0.00 0.00 -1.00 0.020
0.00 0.00 1.00 0.020
2.00 1.00 0.00 0.240
2.00 2.00 1.00 0.280
-3.00 0.00 1.00 0.210
1.00 -2.00 -2.00 0.310
-1.00 1.00 0.00 0.297
1.00 -1.00 0.00 0.280
-3.00 -1.00 0.00 0.250

loop_
_geom_angle_atom_site_label_1
_geom_angle_atom_site_label_2
_geom_angle_atom_site_label_3
_geom_angle
_geom_angle_publ_flag
N1 C1 C3 146.9(3) y
N1 C1 C2 153.2(3) y
C3 C1 C2 59.9(2) y
N2 C2 C3 145.9(3) y
N2 C2 C1 155.3(3) y
C3 C2 C1 58.8(2) y
C1 C3 C2 61.3(2) y
C1 C3 P1 147.2(3) y
C2 C3 P1 151.5(3) y
N1 C4 C5 111.0(3) y
N1 C4 C6 111.6(3) y
C5 C4 C6 112.9(3) y
N1 C7 C9 110.4(3) y
N1 C7 C8 110.7(3) y
C9 C7 C8 113.3(3) y
N2 C10 C11 110.9(3) y
N2 C10 C12 111.4(3) y
C11 C10 C12 114.7(3) y
C14 C13 N2 110.9(3) y
C14 C13 C15 114.0(3) y
N2 C13 C15 108.9(3) y
N3 C16 C18 148.7(3) y
N3 C16 C17 151.5(3) y
C18 C16 C17 59.8(2) y
N4 C17 C18 147.4(3) y
N4 C17 C16 153.6(3) y
C18 C17 C16 59.0(2) y
C16 C18 C17 61.2(2) y
C16 C18 P1 145.2(2) y
C17 C18 P1 151.7(2) y
N3 C19 C20 111.0(3) y
N3 C19 C21 111.3(3) y
C20 C19 C21 112.9(3) y
N3 C22 C23 110.7(3) y
N3 C22 C24 111.1(3) y
C23 C22 C24 112.7(3) y
N4 C25 C26 111.2(3) y
N4 C25 C27 110.6(3) y
C26 C25 C27 114.6(3) y
N4 C28 C30 110.7(3) y
N4 C28 C29 109.6(3) y
C30 C28 C29 113.5(3) y
C36 C31 C32 119.9(3) y
C36 C31 P1 124.2(3) y
C32 C31 P1 115.9(2) y
C33 C32 C31 119.6(3) y
C34 C33 C32 119.9(3) y
C35 C34 C33 120.3(3) y
C34 C35 C36 120.3(3) y
C35 C36 C31 119.9(3) y
C1 N1 C4 119.0(3) y
C1 N1 C7 120.6(3) y
C4 N1 C7 119.9(3) y
C2 N2 C10 123.4(3) y
C2 N2 C13 116.8(3) y
C10 N2 C13 119.7(3) y
C16 N3 C19 119.1(3) y
C16 N3 C22 122.6(3) y
C19 N3 C22 118.4(2) y
C17 N4 C28 118.4(3) y
C17 N4 C25 122.9(3) y
C28 N4 C25 118.3(2) y
C18 P1 C3 98.37(14) y
C18 P1 C31 102.37(14) y
C3 P1 C31 100.52(14) y
F3 B1 F2 109.4(4) y
F3 B1 F4 109.7(4) y
F2 B1 F4 111.6(5) y
F3 B1 F1 109.9(5) y
F2 B1 F1 108.1(4) y
F4 B1 F1 108.1(4) y
F8 B2A F7 112.5(5) y
F8 B2A F6A 108.8(6) y
F7 B2A F6A 108.6(6) y
F8 B2A F5A 106.9(6) y
F7 B2A F5A 111.2(6) y
F6A B2A F5A 108.8(6) y
F6B B2B F8 112.1(11) y
F6B B2B F7 113.3(11) y
F8 B2B F7 105.8(11) y
F6B B2B F5B 107.4(14) y
F8 B2B F5B 112.3(12) y
F7 B2B F5B 105.9(11) y

loop_
_geom_bond_atom_site_label_1
_geom_bond_atom_site_label_2
_geom_bond_distance
_geom_bond_publ_flag
C1 N1 1.316(4) y
C1 C3 1.374(4) y
C1 C2 1.408(4) y
C2 N2 1.299(4) y
C2 C3 1.388(4) y
C3 P1 1.805(3) y
C4 N1 1.479(4) y
C4 C5 1.516(5) y
C4 C6 1.521(5) y
C7 N1 1.492(4) y
C7 C9 1.519(5) y
C7 C8 1.520(5) y
C10 N2 1.476(5) y
C10 C11 1.513(5) y
C10 C12 1.519(5) y
C13 C14 1.494(5) y
C13 N2 1.513(4) y
C13 C15 1.521(5) y
C16 N3 1.310(4) y
C16 C18 1.383(4) y
C16 C17 1.415(4) y
C17 N4 1.304(4) y
C17 C18 1.395(4) y
C18 P1 1.805(3) y
C19 N3 1.490(4) y
C19 C20 1.517(5) y
C19 C21 1.526(5) y
C22 N3 1.493(4) y
C22 C23 1.513(5) y
C22 C24 1.519(4) y
C25 N4 1.495(4) y
C25 C26 1.515(5) y
C25 C27 1.517(4) y
C28 N4 1.490(4) y
C28 C30 1.513(4) y
C28 C29 1.522(5) y
C31 C36 1.390(5) y
C31 C32 1.395(5) y
C31 P1 1.821(3) y
C32 C33 1.392(5) y
C33 C34 1.387(5) y
C34 C35 1.375(5) y
C35 C36 1.386(5) y
B1 F3 1.366(6) y
B1 F2 1.371(6) y
B1 F4 1.382(6) y
B1 F1 1.385(6) y
B2A F8 1.353(7) y
B2A F7 1.368(7) y
B2A F6A 1.382(9) y
B2A F5A 1.385(10) y
B2B F6B 1.37(2) y
B2B F8 1.415(15) y
B2B F7 1.420(15) y
B2B F5B 1.424(17) y
